data_4002136
loop_
_publ_author_name
'Sibille, Romain'
'Mazet, Thomas'
'Malaman, Bernard'
'Wang, Qirong'
'Didelot, Emilie'
'Fran\,cois, Michel'

_publ_section_title
;
 Site-Dependent Substitutions in Mixed-Metal Metal--Organic Frameworks: A
 Case Study and Guidelines for Analogous Systems
;
_journal_issue 1
_journal_name_full 'Chemistry of Materials'
_journal_page_first 133
_journal_paper_doi 10.1021/cm503570f
_journal_volume 27
_journal_year 2015
_chemical_formula_sum 'C16 H18 Co4.2 Fe0.8 O18'
_chemical_formula_weight 790.49
_chemical_name_systematic
;
 ?
;
_space_group_IT_number 14
_symmetry_space_group_name_Hall '-P 2ybc'
_symmetry_space_group_name_H-M 'P 1 21/c 1'
_atom_sites_solution_hydrogens geom
_atom_sites_solution_primary direct
_atom_sites_solution_secondary difmap
_audit_creation_method SHELXL-97
_cell_angle_alpha 90.00
_cell_angle_beta 96.780(2)
_cell_angle_gamma 90.00
_cell_formula_units_Z 2
_cell_length_a 9.4194(9)
_cell_length_b 9.3271(8)
_cell_length_c 12.3699(11)
_cell_measurement_temperature 296(2)
_cell_volume 1079.17(17)
_computing_structure_refinement 'SHELXL-97 (Sheldrick, 1997)'
_diffrn_ambient_temperature 296(2)
_diffrn_measured_fraction_theta_full 0.999
_diffrn_measured_fraction_theta_max 0.999
_diffrn_radiation_monochromator graphite
_diffrn_radiation_source 'fine-focus sealed tube'
_diffrn_radiation_type MoK\a
_diffrn_radiation_wavelength 0.71073
_diffrn_reflns_av_R_equivalents 0.0388
_diffrn_reflns_av_sigmaI/netI 0.0287
_diffrn_reflns_limit_h_max 15
_diffrn_reflns_limit_h_min -15
_diffrn_reflns_limit_k_max 15
_diffrn_reflns_limit_k_min -15
_diffrn_reflns_limit_l_max 19
_diffrn_reflns_limit_l_min -19
_diffrn_reflns_number 26229
_diffrn_reflns_theta_full 35.03
_diffrn_reflns_theta_max 35.03
_diffrn_reflns_theta_min 2.18
_exptl_absorpt_coefficient_mu 3.783
_exptl_crystal_density_diffrn 2.433
_exptl_crystal_density_method 'not measured'
_exptl_crystal_F_000 784
_refine_diff_density_max 1.022
_refine_diff_density_min -0.449
_refine_diff_density_rms 0.109
_refine_ls_extinction_method none
_refine_ls_goodness_of_fit_ref 1.035
_refine_ls_hydrogen_treatment mixed
_refine_ls_matrix_type full
_refine_ls_number_parameters 178
_refine_ls_number_reflns 4749
_refine_ls_number_restraints 0
_refine_ls_restrained_S_all 1.035
_refine_ls_R_factor_all 0.0386
_refine_ls_R_factor_gt 0.0265
_refine_ls_shift/su_max 0.001
_refine_ls_shift/su_mean 0.000
_refine_ls_structure_factor_coef Fsqd
_refine_ls_weighting_details 'calc w=1/[\s^2^(Fo^2^)+(0.0281P)^2^+0.6622P] where P=(Fo^2^+2Fc^2^)/3'
_refine_ls_weighting_scheme calc
_refine_ls_wR_factor_gt 0.0602
_refine_ls_wR_factor_ref 0.0644
_reflns_number_gt 3943
_reflns_number_total 4749
_reflns_threshold_expression >2sigma(I)
_cod_data_source_file cm503570f_si_003.cif
_cod_data_source_block 8
_cod_depositor_comments 'Adding full bibliography for 4002129--4002143.cif.'
_cod_original_formula_sum 'C16 H18 Co4.20 Fe0.80 O18'
_cod_database_code 4002136

loop_
_symmetry_equiv_pos_as_xyz
'x, y, z'
'-x, y+1/2, -z+1/2'
'-x, -y, -z'
'x, -y-1/2, z-1/2'

loop_
_atom_site_label
_atom_site_type_symbol
_atom_site_fract_x
_atom_site_fract_y
_atom_site_fract_z
_atom_site_U_iso_or_equiv
_atom_site_adp_type
_atom_site_occupancy
_atom_site_symmetry_multiplicity
_atom_site_calc_flag
_atom_site_refinement_flags
Co1 Co 0.5000 0.0000 0.0000 0.00956(6) Uani 0.89 2 d SP
Fe1 Fe 0.5000 0.0000 0.0000 0.00956(6) Uani 0.11 2 d SP
Co2 Co 0.61499(2) 0.20719(2) -0.164747(17) 0.01077(5) Uani 0.86 1 d P
Fe2 Fe 0.61499(2) 0.20719(2) -0.164747(17) 0.01077(5) Uani 0.14 1 d P
Co3 Co 0.66634(2) -0.18072(2) -0.154228(18) 0.01101(5) Uani 0.79 1 d P
Fe3 Fe 0.66634(2) -0.18072(2) -0.154228(18) 0.01101(5) Uani 0.21 1 d P
O1 O 0.54996(11) 0.00404(11) -0.15941(9) 0.01047(18) Uani 1 1 d .
O2 O 0.63002(12) -0.25434(12) 0.17674(10) 0.0139(2) Uani 1 1 d .
O3 O 1.17015(13) -0.15769(13) 0.15929(11) 0.0195(2) Uani 1 1 d .
O4 O 0.64822(14) 0.42299(13) -0.16295(10) 0.0196(2) Uani 1 1 d .
O5 O 0.75448(15) 0.62777(13) -0.10809(12) 0.0259(3) Uani 1 1 d .
O6 O 0.54816(12) 0.27293(13) 0.16433(10) 0.0155(2) Uani 1 1 d .
O7 O 0.62601(12) 0.19035(12) 0.01285(9) 0.0140(2) Uani 1 1 d .
O8 O 0.66949(12) -0.13579(12) 0.02758(10) 0.0153(2) Uani 1 1 d .
O9 O 1.14452(12) 0.08115(13) 0.15350(11) 0.0206(2) Uani 1 1 d .
C1 C 0.73414(16) 0.49633(16) -0.09848(14) 0.0142(3) Uani 1 1 d .
C2 C 0.7259(3) 0.4075(3) 0.09152(17) 0.0391(6) Uani 1 1 d .
H2A H 0.7897 0.4020 0.1589 0.047 Uiso 1 1 calc R
H2B H 0.6693 0.4940 0.0948 0.047 Uiso 1 1 calc R
C3 C 0.62660(16) 0.28190(16) 0.08751(13) 0.0133(3) Uani 1 1 d .
C4 C 0.81669(17) 0.42407(18) -0.00119(14) 0.0177(3) Uani 1 1 d .
H4A H 0.9008 0.4805 0.0234 0.021 Uiso 1 1 calc R
H4B H 0.8483 0.3303 -0.0224 0.021 Uiso 1 1 calc R
C5 C 0.71402(15) -0.20034(15) 0.11521(13) 0.0122(2) Uani 1 1 d .
C6 C 0.87446(17) -0.20599(18) 0.14238(16) 0.0200(3) Uani 1 1 d .
H6A H 0.9158 -0.2614 0.0875 0.024 Uiso 1 1 calc R
H6B H 0.8985 -0.2528 0.2122 0.024 Uiso 1 1 calc R
C7 C 0.93564(17) -0.05534(19) 0.14683(18) 0.0234(4) Uani 1 1 d .
H7A H 0.8941 -0.0039 0.0826 0.028 Uiso 1 1 calc R
H7B H 0.9056 -0.0070 0.2097 0.028 Uiso 1 1 calc R
C8 C 1.09694(16) -0.04456(18) 0.15313(13) 0.0145(3) Uani 1 1 d .

loop_
_atom_site_aniso_label
_atom_site_aniso_U_11
_atom_site_aniso_U_22
_atom_site_aniso_U_33
_atom_site_aniso_U_23
_atom_site_aniso_U_13
_atom_site_aniso_U_12
Co1 0.01104(12) 0.00904(11) 0.00881(13) 0.00043(9) 0.00208(9) -0.00047(9)
Fe1 0.01104(12) 0.00904(11) 0.00881(13) 0.00043(9) 0.00208(9) -0.00047(9)
Co2 0.01333(9) 0.00864(8) 0.01024(9) 0.00078(7) 0.00098(7) -0.00117(6)
Fe2 0.01333(9) 0.00864(8) 0.01024(9) 0.00078(7) 0.00098(7) -0.00117(6)
Co3 0.01137(9) 0.00859(8) 0.01297(10) -0.00119(7) 0.00105(7) -0.00063(6)
Fe3 0.01137(9) 0.00859(8) 0.01297(10) -0.00119(7) 0.00105(7) -0.00063(6)
O1 0.0126(4) 0.0091(4) 0.0096(5) -0.0003(3) 0.0009(4) 0.0002(3)
O2 0.0129(5) 0.0156(5) 0.0133(5) 0.0029(4) 0.0025(4) -0.0006(4)
O3 0.0123(5) 0.0175(5) 0.0289(7) -0.0025(5) 0.0025(4) -0.0001(4)
O4 0.0246(6) 0.0117(5) 0.0202(6) 0.0014(4) -0.0075(5) -0.0019(4)
O5 0.0287(7) 0.0105(5) 0.0359(8) 0.0020(5) -0.0070(6) -0.0021(5)
O6 0.0180(5) 0.0172(5) 0.0117(5) -0.0030(4) 0.0036(4) -0.0045(4)
O7 0.0185(5) 0.0136(5) 0.0103(5) -0.0029(4) 0.0031(4) -0.0057(4)
O8 0.0137(5) 0.0194(5) 0.0132(5) 0.0044(4) 0.0031(4) 0.0037(4)
O9 0.0141(5) 0.0167(5) 0.0312(7) -0.0032(5) 0.0041(5) -0.0039(4)
C1 0.0139(6) 0.0122(6) 0.0166(7) -0.0004(5) 0.0026(5) -0.0007(5)
C2 0.0669(15) 0.0363(11) 0.0171(9) -0.0104(8) 0.0171(9) -0.0391(11)
C3 0.0166(6) 0.0120(6) 0.0111(7) -0.0004(5) 0.0007(5) -0.0043(5)
C4 0.0158(6) 0.0194(7) 0.0169(8) 0.0044(6) -0.0019(5) -0.0070(5)
C5 0.0108(5) 0.0109(6) 0.0147(7) 0.0000(5) 0.0014(5) -0.0008(4)
C6 0.0103(6) 0.0182(7) 0.0308(9) 0.0102(6) 0.0000(6) -0.0008(5)
C7 0.0111(6) 0.0194(7) 0.0396(11) -0.0040(7) 0.0027(6) -0.0021(5)
C8 0.0114(6) 0.0185(7) 0.0138(7) -0.0031(5) 0.0021(5) -0.0032(5)

loop_
_atom_type_symbol
_atom_type_description
_atom_type_scat_dispersion_real
_atom_type_scat_dispersion_imag
_atom_type_scat_source
C C 0.0033 0.0016 'International Tables Vol C Tables 4.2.6.8 and 6.1.1.4'
H H 0.0000 0.0000 'International Tables Vol C Tables 4.2.6.8 and 6.1.1.4'
O O 0.0106 0.0060 'International Tables Vol C Tables 4.2.6.8 and 6.1.1.4'
Co Co 0.3494 0.9721 'International Tables Vol C Tables 4.2.6.8 and 6.1.1.4'
Fe Fe 0.3463 0.8444 'International Tables Vol C Tables 4.2.6.8 and 6.1.1.4'

loop_
_geom_angle_atom_site_label_1
_geom_angle_atom_site_label_2
_geom_angle_atom_site_label_3
_geom_angle
_geom_angle_site_symmetry_1
_geom_angle_site_symmetry_3
O8 Co1 O8 180.00(6) . 3_655
O8 Co1 O1 95.20(4) . 3_655
O8 Co1 O1 84.80(4) 3_655 3_655
O8 Co1 O1 84.80(4) . .
O8 Co1 O1 95.20(4) 3_655 .
O1 Co1 O1 180.00(5) 3_655 .
O8 Co1 O7 94.99(5) . .
O8 Co1 O7 85.01(5) 3_655 .
O1 Co1 O7 97.51(4) 3_655 .
O1 Co1 O7 82.49(4) . .
O8 Co1 O7 85.01(5) . 3_655
O8 Co1 O7 94.99(5) 3_655 3_655
O1 Co1 O7 82.49(4) 3_655 3_655
O1 Co1 O7 97.51(4) . 3_655
O7 Co1 O7 180.00(3) . 3_655
O8 Fe1 O8 180.00(6) . 3_655
O8 Fe1 O1 95.20(4) . 3_655
O8 Fe1 O1 84.80(4) 3_655 3_655
O8 Fe1 O1 84.80(4) . .
O8 Fe1 O1 95.20(4) 3_655 .
O1 Fe1 O1 180.00(5) 3_655 .
O8 Fe1 O7 94.99(5) . .
O8 Fe1 O7 85.01(5) 3_655 .
O1 Fe1 O7 97.51(4) 3_655 .
O1 Fe1 O7 82.49(4) . .
O8 Fe1 O7 85.01(5) . 3_655
O8 Fe1 O7 94.99(5) 3_655 3_655
O1 Fe1 O7 82.49(4) 3_655 3_655
O1 Fe1 O7 97.51(4) . 3_655
O7 Fe1 O7 180.00(3) . 3_655
O1 Co2 O4 170.31(5) . .
O1 Co2 O3 95.16(5) . 3_755
O4 Co2 O3 94.11(5) . 3_755
O1 Co2 O6 93.40(5) . 4_565
O4 Co2 O6 87.25(5) . 4_565
O3 Co2 O6 102.94(5) 3_755 4_565
O1 Co2 O7 82.95(4) . .
O4 Co2 O7 94.06(5) . .
O3 Co2 O7 91.20(5) 3_755 .
O6 Co2 O7 165.68(4) 4_565 .
O1 Co2 O2 82.88(4) . 3_655
O4 Co2 O2 87.94(5) . 3_655
O3 Co2 O2 177.32(5) 3_755 3_655
O6 Co2 O2 75.41(4) 4_565 3_655
O7 Co2 O2 90.38(4) . 3_655
O1 Fe2 O4 170.31(5) . .
O1 Fe2 O3 95.16(5) . 3_755
O4 Fe2 O3 94.11(5) . 3_755
O1 Fe2 O6 93.40(5) . 4_565
O4 Fe2 O6 87.25(5) . 4_565
O3 Fe2 O6 102.94(5) 3_755 4_565
O1 Fe2 O7 82.95(4) . .
O4 Fe2 O7 94.06(5) . .
O3 Fe2 O7 91.20(5) 3_755 .
O6 Fe2 O7 165.68(4) 4_565 .
O1 Fe2 O2 82.88(4) . 3_655
O4 Fe2 O2 87.94(5) . 3_655
O3 Fe2 O2 177.32(5) 3_755 3_655
O6 Fe2 O2 75.41(4) 4_565 3_655
O7 Fe2 O2 90.38(4) . 3_655
O9 Co3 O5 94.17(5) 3_755 1_545
O9 Co3 O1 94.74(5) 3_755 .
O5 Co3 O1 162.95(6) 1_545 .
O9 Co3 O2 99.94(5) 3_755 4
O5 Co3 O2 92.19(5) 1_545 4
O1 Co3 O2 100.54(4) . 4
O9 Co3 O6 174.73(5) 3_755 3_655
O5 Co3 O6 90.83(5) 1_545 3_655
O1 Co3 O6 80.84(4) . 3_655
O2 Co3 O6 78.18(4) 4 3_655
O9 Co3 O8 90.14(5) 3_755 .
O5 Co3 O8 85.82(5) 1_545 .
O1 Co3 O8 79.65(4) . .
O2 Co3 O8 169.85(4) 4 .
O6 Co3 O8 91.89(4) 3_655 .
O9 Fe3 O5 94.17(5) 3_755 1_545
O9 Fe3 O1 94.74(5) 3_755 .
O5 Fe3 O1 162.95(6) 1_545 .
O9 Fe3 O2 99.94(5) 3_755 4
O5 Fe3 O2 92.19(5) 1_545 4
O1 Fe3 O2 100.54(4) . 4
O9 Fe3 O6 174.73(5) 3_755 3_655
O5 Fe3 O6 90.83(5) 1_545 3_655
O1 Fe3 O6 80.84(4) . 3_655
O2 Fe3 O6 78.18(4) 4 3_655
O9 Fe3 O8 90.14(5) 3_755 .
O5 Fe3 O8 85.82(5) 1_545 .
O1 Fe3 O8 79.65(4) . .
O2 Fe3 O8 169.85(4) 4 .
O6 Fe3 O8 91.89(4) 3_655 .
Fe2 O1 Co2 0.000(16) . .
Fe2 O1 Fe3 129.62(5) . .
Co2 O1 Fe3 129.62(5) . .
Fe2 O1 Co3 129.62(5) . .
Co2 O1 Co3 129.62(5) . .
Fe3 O1 Co3 0.000(15) . .
Fe2 O1 Fe1 98.81(5) . .
Co2 O1 Fe1 98.81(5) . .
Fe3 O1 Fe1 97.80(4) . .
Co3 O1 Fe1 97.80(4) . .
Fe2 O1 Co1 98.81(5) . .
Co2 O1 Co1 98.81(5) . .
Fe3 O1 Co1 97.80(4) . .
Co3 O1 Co1 97.80(4) . .
Fe1 O1 Co1 0.0 . .
C5 O2 Fe3 130.81(10) . 4_556
C5 O2 Co3 130.81(10) . 4_556
Fe3 O2 Co3 0.000(10) 4_556 4_556
C5 O2 Co2 124.74(10) . 3_655
Fe3 O2 Co2 98.99(4) 4_556 3_655
Co3 O2 Co2 98.99(4) 4_556 3_655
C5 O2 Fe2 124.74(10) . 3_655
Fe3 O2 Fe2 98.99(4) 4_556 3_655
Co3 O2 Fe2 98.99(4) 4_556 3_655
Co2 O2 Fe2 0.000(2) 3_655 3_655
C8 O3 Fe2 135.74(11) . 3_755
C8 O3 Co2 135.74(11) . 3_755
Fe2 O3 Co2 0.000(16) 3_755 3_755
C1 O4 Co2 128.77(11) . .
C1 O4 Fe2 128.77(11) . .
Co2 O4 Fe2 0.000(12) . .
C1 O5 Fe3 146.22(12) . 1_565
C1 O5 Co3 146.22(12) . 1_565
Fe3 O5 Co3 0.000(11) 1_565 1_565
C3 O6 Fe2 127.02(10) . 4_566
C3 O6 Co2 127.02(10) . 4_566
Fe2 O6 Co2 0.000(4) 4_566 4_566
C3 O6 Fe3 126.66(10) . 3_655
Fe2 O6 Fe3 104.63(5) 4_566 3_655
Co2 O6 Fe3 104.63(5) 4_566 3_655
C3 O6 Co3 126.66(10) . 3_655
Fe2 O6 Co3 104.63(5) 4_566 3_655
Co2 O6 Co3 104.63(5) 4_566 3_655
Fe3 O6 Co3 0.000(15) 3_655 3_655
C3 O7 Co1 125.08(10) . .
C3 O7 Fe1 125.08(10) . .
Co1 O7 Fe1 0.0 . .
C3 O7 Co2 133.07(10) . .
Co1 O7 Co2 91.43(4) . .
Fe1 O7 Co2 91.43(4) . .
C3 O7 Fe2 133.07(10) . .
Co1 O7 Fe2 91.43(4) . .
Fe1 O7 Fe2 91.43(4) . .
Co2 O7 Fe2 0.000(10) . .
C5 O8 Co1 127.81(10) . .
C5 O8 Fe1 127.81(10) . .
Co1 O8 Fe1 0.0 . .
C5 O8 Co3 136.01(10) . .
Co1 O8 Co3 91.74(4) . .
Fe1 O8 Co3 91.74(4) . .
C5 O8 Fe3 136.01(10) . .
Co1 O8 Fe3 91.74(4) . .
Fe1 O8 Fe3 91.74(4) . .
Co3 O8 Fe3 0.000(10) . .
C8 O9 Fe3 138.44(11) . 3_755
C8 O9 Co3 138.44(11) . 3_755
Fe3 O9 Co3 0.000(17) 3_755 3_755
O5 C1 O4 124.32(16) . .
O5 C1 C4 116.30(15) . .
O4 C1 C4 119.36(14) . .
C3 C2 C4 117.43(16) . .
C3 C2 H2A 107.9 . .
C4 C2 H2A 107.9 . .
C3 C2 H2B 107.9 . .
C4 C2 H2B 107.9 . .
H2A C2 H2B 107.2 . .
O7 C3 O6 123.42(14) . .
O7 C3 C2 120.31(15) . .
O6 C3 C2 116.24(14) . .
C1 C4 C2 111.35(17) . .
C1 C4 H4A 109.4 . .
C2 C4 H4A 109.4 . .
C1 C4 H4B 109.4 . .
C2 C4 H4B 109.4 . .
H4A C4 H4B 108.0 . .
O2 C5 O8 122.43(14) . .
O2 C5 C6 122.19(14) . .
O8 C5 C6 115.37(13) . .
C5 C6 C7 109.98(13) . .
C5 C6 H6A 109.7 . .
C7 C6 H6A 109.7 . .
C5 C6 H6B 109.7 . .
C7 C6 H6B 109.7 . .
H6A C6 H6B 108.2 . .
C8 C7 C6 115.94(14) . .
C8 C7 H7A 108.3 . .
C6 C7 H7A 108.3 . .
C8 C7 H7B 108.3 . .
C6 C7 H7B 108.3 . .
H7A C7 H7B 107.4 . .
O9 C8 O3 126.19(14) . .
O9 C8 C7 114.68(14) . .
O3 C8 C7 119.12(14) . .

loop_
_geom_bond_atom_site_label_1
_geom_bond_atom_site_label_2
_geom_bond_distance
_geom_bond_site_symmetry_2
Co1 O8 2.0348(11) .
Co1 O8 2.0348(11) 3_655
Co1 O1 2.0809(11) 3_655
Co1 O1 2.0809(11) .
Co1 O7 2.1311(11) .
Co1 O7 2.1311(11) 3_655
Fe1 O8 2.0348(11) .
Fe1 O8 2.0348(11) 3_655
Fe1 O1 2.0809(11) 3_655
Fe1 O1 2.0809(11) .
Fe1 O7 2.1311(11) .
Fe1 O7 2.1311(11) 3_655
Co2 O1 1.9948(10) .
Co2 O4 2.0368(12) .
Co2 O3 2.0691(12) 3_755
Co2 O6 2.1417(12) 4_565
Co2 O7 2.1926(12) .
Co2 O2 2.3369(11) 3_655
Fe2 O1 1.9948(10) .
Fe2 O4 2.0368(12) .
Fe2 O3 2.0691(12) 3_755
Fe2 O6 2.1417(12) 4_565
Fe2 O7 2.1926(12) .
Fe2 O2 2.3369(11) 3_655
Co3 O9 2.0083(12) 3_755
Co3 O5 2.0233(13) 1_545
Co3 O1 2.0393(10) .
Co3 O2 2.1649(12) 4
Co3 O6 2.1858(12) 3_655
Co3 O8 2.2844(12) .
Fe3 O9 2.0083(12) 3_755
Fe3 O5 2.0233(13) 1_545
Fe3 O1 2.0393(10) .
Fe3 O2 2.1649(12) 4
Fe3 O6 2.1858(12) 3_655
Fe3 O8 2.2844(12) .
O2 C5 1.2654(18) .
O2 Fe3 2.1649(12) 4_556
O2 Co3 2.1649(12) 4_556
O2 Co2 2.3369(11) 3_655
O2 Fe2 2.3369(11) 3_655
O3 C8 1.258(2) .
O3 Fe2 2.0691(12) 3_755
O3 Co2 2.0691(12) 3_755
O4 C1 1.2674(19) .
O5 C1 1.2487(18) .
O5 Fe3 2.0233(13) 1_565
O5 Co3 2.0233(13) 1_565
O6 C3 1.2734(19) .
O6 Fe2 2.1417(12) 4_566
O6 Co2 2.1417(12) 4_566
O6 Fe3 2.1858(12) 3_655
O6 Co3 2.1858(12) 3_655
O7 C3 1.2574(18) .
O8 C5 1.2673(19) .
O9 C8 1.255(2) .
O9 Fe3 2.0083(12) 3_755
O9 Co3 2.0083(12) 3_755
C1 C4 1.512(2) .
C2 C3 1.496(2) .
C2 C4 1.517(3) .
C2 H2A 0.9700 .
C2 H2B 0.9700 .
C4 H4A 0.9700 .
C4 H4B 0.9700 .
C5 C6 1.510(2) .
C6 C7 1.517(2) .
C6 H6A 0.9700 .
C6 H6B 0.9700 .
C7 C8 1.516(2) .
C7 H7A 0.9700 .
C7 H7B 0.9700 .
